data_7124904
loop_
_publ_author_name
'Saikawa, Makoto'
'Nakamura, Takashi'
'Uchida, Junji'
'Yamamura, Masaki'
'Nabeshima, Tatsuya'

_publ_section_title
;
 Synthesis of figure-of-eight helical bisBODIPY macrocycles and their
 chiroptical properties.
;
_journal_issue 71
_journal_name_full 'Chemical communications (Cambridge, England)'
_journal_page_first 10727
_journal_page_last 10730
_journal_paper_doi 10.1039/c6cc05439k
_journal_volume 52
_journal_year 2016
_chemical_formula_sum 'C60 H42 B2 N4 O6'
_chemical_formula_weight 936.59
_space_group_crystal_system monoclinic
_space_group_IT_number 4
_space_group_name_Hall 'P 2yb'
_space_group_name_H-M_alt 'P 1 21 1'
_atom_sites_solution_hydrogens geom
_audit_creation_method SHELXL-2014/7
_audit_update_record
;
2016-06-17 deposited with the CCDC.
2016-07-21 downloaded from the CCDC.
;
_cell_angle_alpha 90
_cell_angle_beta 100.994(2)
_cell_angle_gamma 90
_cell_formula_units_Z 2
_cell_length_a 11.4322(4)
_cell_length_b 16.3704(5)
_cell_length_c 12.5755(4)
_cell_measurement_reflns_used 9948
_cell_measurement_temperature 120(2)
_cell_measurement_theta_max 25.281
_cell_measurement_theta_min 2.200
_cell_volume 2310.31(13)
_computing_structure_refinement 'SHELXL-2014/7 (Sheldrick, 2014)'
_diffrn_ambient_temperature 120(2)
_diffrn_measured_fraction_theta_full 1.000
_diffrn_measured_fraction_theta_max 0.997
_diffrn_measurement_device_type 'Bruker APEX-II CCD'
_diffrn_measurement_method '\f and \w scans'
_diffrn_radiation_monochromator graphite
_diffrn_radiation_source 'fine-focus sealed tube'
_diffrn_radiation_type MoK\a
_diffrn_radiation_wavelength 0.71073
_diffrn_reflns_av_R_equivalents 0.0744
_diffrn_reflns_av_unetI/netI 0.0362
_diffrn_reflns_Laue_measured_fraction_full 1.000
_diffrn_reflns_Laue_measured_fraction_max 0.997
_diffrn_reflns_limit_h_max 16
_diffrn_reflns_limit_h_min -16
_diffrn_reflns_limit_k_max 23
_diffrn_reflns_limit_k_min -23
_diffrn_reflns_limit_l_max 17
_diffrn_reflns_limit_l_min -18
_diffrn_reflns_number 161675
_diffrn_reflns_point_group_measured_fraction_full 1.000
_diffrn_reflns_point_group_measured_fraction_max 0.996
_diffrn_reflns_theta_full 25.242
_diffrn_reflns_theta_max 30.606
_diffrn_reflns_theta_min 1.650
_exptl_absorpt_coefficient_mu 0.087
_exptl_absorpt_correction_T_max 0.7461
_exptl_absorpt_correction_T_min 0.5925
_exptl_absorpt_correction_type multi-scan
_exptl_absorpt_process_details
;    
 SADABS-2014/4 - Bruker AXS area detector scaling and absorption correction 
;
_exptl_crystal_colour purple
_exptl_crystal_density_diffrn 1.346
_exptl_crystal_description prism
_exptl_crystal_F_000 976
_exptl_crystal_size_max 0.150
_exptl_crystal_size_mid 0.100
_exptl_crystal_size_min 0.100
_refine_diff_density_max 0.325
_refine_diff_density_min -0.226
_refine_diff_density_rms 0.048
_refine_ls_abs_structure_details
;
 Flack x determined using 5098 quotients [(I+)-(I-)]/[(I+)+(I-)]
 (Parsons, Flack and Wagner, Acta Cryst. B69 (2013) 249-259).
;
_refine_ls_abs_structure_Flack -0.1(3)
_refine_ls_extinction_method none
_refine_ls_goodness_of_fit_ref 1.045
_refine_ls_hydrogen_treatment constr
_refine_ls_matrix_type full
_refine_ls_number_parameters 655
_refine_ls_number_reflns 14180
_refine_ls_number_restraints 1
_refine_ls_restrained_S_all 1.045
_refine_ls_R_factor_all 0.0619
_refine_ls_R_factor_gt 0.0443
_refine_ls_shift/su_max 0.000
_refine_ls_shift/su_mean 0.000
_refine_ls_structure_factor_coef Fsqd
_refine_ls_weighting_details 'w=1/[\s^2^(Fo^2^)+(0.1000P)^2^] where P=(Fo^2^+2Fc^2^)/3'
_refine_ls_weighting_scheme calc
_refine_ls_wR_factor_gt 0.1254
_refine_ls_wR_factor_ref 0.1431
_reflns_Friedel_coverage 0.937
_reflns_Friedel_fraction_full 1.000
_reflns_Friedel_fraction_max 0.996
_reflns_number_gt 11926
_reflns_number_total 14180
_reflns_threshold_expression 'I > 2\s(I)'
_cod_data_source_file c6cc05439k2.cif
_cod_data_source_block 0317
_cod_original_sg_symbol_H-M 'P 21'
_cod_database_code 7124904
_shelx_shelxl_version_number 2014/7
_shelx_space_group_comment
;
The symmetry employed for this shelxl refinement is uniquely defined
by the following loop, which should always be used as a source of
symmetry information in preference to the above space-group names.
They are only intended as comments.
;
_shelx_estimated_absorpt_t_min 0.987
_shelx_estimated_absorpt_t_max 0.991

loop_
_space_group_symop_operation_xyz
'x, y, z'
'-x, y+1/2, -z'

loop_
_atom_site_label
_atom_site_type_symbol
_atom_site_fract_x
_atom_site_fract_y
_atom_site_fract_z
_atom_site_U_iso_or_equiv
_atom_site_adp_type
_atom_site_occupancy
_atom_site_site_symmetry_order
_atom_site_calc_flag
_atom_site_refinement_flags_posn
_atom_site_refinement_flags_adp
C61 C 0.2677(3) -0.42757(19) 1.7214(3) 0.0354(7) Uani 1 1 d . .
H25 H 0.3386 -0.4625 1.7317 0.053 Uiso 1 1 calc R U
H26 H 0.1960 -0.4617 1.7111 0.053 Uiso 1 1 calc R U
H27 H 0.2704 -0.3929 1.7853 0.053 Uiso 1 1 calc R U
O2 O 0.13976(16) -0.09102(11) 1.07228(14) 0.0208(3) Uani 1 1 d . .
O3 O 0.14017(16) 0.07940(10) 0.82766(14) 0.0199(3) Uani 1 1 d . .
O4 O 0.33271(15) -0.04127(11) 1.15499(14) 0.0208(3) Uani 1 1 d . .
O5 O 0.33331(15) 0.12620(10) 0.91514(14) 0.0197(3) Uani 1 1 d . .
C62 C 0.0658(3) 0.25441(18) 0.4402(2) 0.0305(6) Uani 1 1 d . .
H28 H 0.0059 0.2702 0.3770 0.046 Uiso 1 1 calc R U
H29 H 0.0285 0.2509 0.5040 0.046 Uiso 1 1 calc R U
H30 H 0.0994 0.2011 0.4270 0.046 Uiso 1 1 calc R U
N1 N 0.29523(19) -0.18408(13) 1.17294(17) 0.0206(4) Uani 1 1 d . .
O7 O -0.00197(16) -0.04058(11) 0.88552(14) 0.0228(4) Uani 1 1 d . .
N3 N 0.19025(19) -0.08729(13) 1.26575(16) 0.0201(4) Uani 1 1 d . .
O6 O 0.47651(16) 0.07753(12) 1.10200(16) 0.0264(4) Uani 1 1 d . .
C1 C 0.2649(2) -0.37501(16) 1.6237(2) 0.0240(5) Uani 1 1 d . .
C2 C 0.3503(2) -0.31413(16) 1.6239(2) 0.0242(5) Uani 1 1 d . .
H1 H 0.4099 -0.3066 1.6870 0.029 Uiso 1 1 calc R U
C3 C 0.3507(2) -0.26405(15) 1.5345(2) 0.0226(5) Uani 1 1 d . .
C4 C 0.2592(2) -0.27355(15) 1.4427(2) 0.0203(4) Uani 1 1 d . .
C5 C 0.2530(2) -0.21680(15) 1.3491(2) 0.0215(5) Uani 1 1 d . .
B4 B 0.2391(2) -0.10021(17) 1.1644(2) 0.0202(5) Uani 1 1 d . .
C7 C 0.0747(2) -0.02213(14) 1.0765(2) 0.0197(4) Uani 1 1 d . .
C8 C 0.0078(2) 0.00647(15) 0.9793(2) 0.0212(4) Uani 1 1 d . .
C9 C 0.0973(2) -0.06044(15) 0.84193(19) 0.0214(5) Uani 1 1 d . .
C10 C 0.1637(2) 0.00097(13) 0.80473(19) 0.0191(4) Uani 1 1 d . .
B3 B 0.2365(2) 0.13698(16) 0.8218(2) 0.0196(5) Uani 1 1 d . .
N5 N 0.19852(18) 0.22522(12) 0.82120(16) 0.0191(4) Uani 1 1 d . .
C13 C 0.1939(2) 0.28076(14) 0.7371(2) 0.0205(4) Uani 1 1 d . .
C14 C 0.2399(2) 0.25956(14) 0.6457(2) 0.0200(4) Uani 1 1 d . .
C15 C 0.2447(2) 0.32100(14) 0.5588(2) 0.0211(4) Uani 1 1 d . .
C16 C 0.3342(2) 0.38145(14) 0.5758(2) 0.0220(5) Uani 1 1 d . .
C17 C 0.3420(2) 0.43555(16) 0.4924(2) 0.0253(5) Uani 1 1 d . .
H13 H 0.4019 0.4766 0.5039 0.030 Uiso 1 1 calc R U
C18 C 0.2651(3) 0.43162(15) 0.3926(2) 0.0252(5) Uani 1 1 d . .
C19 C 0.2808(3) 0.48796(18) 0.3021(2) 0.0345(6) Uani 1 1 d . .
H31 H 0.2739 0.5447 0.3248 0.052 Uiso 1 1 calc R U
H32 H 0.2191 0.4766 0.2382 0.052 Uiso 1 1 calc R U
H33 H 0.3596 0.4793 0.2842 0.052 Uiso 1 1 calc R U
C20 C 0.1995(2) -0.13934(15) 1.3535(2) 0.0212(4) Uani 1 1 d . .
C21 C 0.1140(2) -0.02649(15) 1.27380(19) 0.0212(4) Uani 1 1 d . .
C22 C 0.0657(2) 0.01779(15) 1.1746(2) 0.0218(5) Uani 1 1 d . .
C23 C 0.4024(2) -0.06089(16) 1.08329(19) 0.0219(5) Uani 1 1 d . .
C24 C 0.4183(2) -0.14194(16) 1.0493(2) 0.0230(5) Uani 1 1 d . .
C25 C 0.3747(2) -0.20600(15) 1.1118(2) 0.0217(5) Uani 1 1 d . .
C26 C 0.3766(2) -0.30341(15) 1.2390(2) 0.0240(5) Uani 1 1 d . .
H2 H 0.3935 -0.3515 1.2814 0.029 Uiso 1 1 calc R U
C27 C 0.4233(2) -0.28353(15) 1.1486(2) 0.0246(5) Uani 1 1 d . .
H3 H 0.4773 -0.3154 1.1171 0.030 Uiso 1 1 calc R U
C28 C 0.4952(3) -0.15658(18) 0.9761(2) 0.0295(6) Uani 1 1 d . .
H4 H 0.5054 -0.2105 0.9516 0.035 Uiso 1 1 calc R U
C29 C 0.5559(3) -0.0921(2) 0.9401(3) 0.0346(7) Uani 1 1 d . .
H5 H 0.6056 -0.1020 0.8889 0.042 Uiso 1 1 calc R U
C30 C 0.5452(3) -0.01290(19) 0.9779(2) 0.0311(6) Uani 1 1 d . .
H6 H 0.5890 0.0305 0.9542 0.037 Uiso 1 1 calc R U
C31 C 0.4704(2) 0.00214(17) 1.0500(2) 0.0243(5) Uani 1 1 d . .
C32 C 0.3771(2) 0.12578(15) 1.1056(2) 0.0223(5) Uani 1 1 d . .
C33 C 0.3549(3) 0.15223(17) 1.2042(2) 0.0285(5) Uani 1 1 d . .
H14 H 0.3965 0.1281 1.2691 0.034 Uiso 1 1 calc R U
C34 C 0.2726(3) 0.21351(18) 1.2094(2) 0.0297(6) Uani 1 1 d . .
H15 H 0.2588 0.2314 1.2779 0.036 Uiso 1 1 calc R U
C35 C 0.2101(3) 0.24909(17) 1.1149(2) 0.0266(5) Uani 1 1 d . .
H16 H 0.1553 0.2921 1.1187 0.032 Uiso 1 1 calc R U
C36 C 0.2285(2) 0.22092(15) 1.01359(19) 0.0208(4) Uani 1 1 d . .
C37 C 0.3096(2) 0.15602(14) 1.00931(19) 0.0190(4) Uani 1 1 d . .
C38 C -0.0616(2) 0.07613(16) 0.9769(2) 0.0274(5) Uani 1 1 d . .
H7 H -0.1063 0.0953 0.9101 0.033 Uiso 1 1 calc R U
C39 C -0.0655(3) 0.11788(16) 1.0725(2) 0.0299(6) Uani 1 1 d . .
H8 H -0.1107 0.1668 1.0704 0.036 Uiso 1 1 calc R U
C40 C -0.0041(2) 0.08872(16) 1.1706(2) 0.0270(5) Uani 1 1 d . .
H9 H -0.0092 0.1168 1.2356 0.032 Uiso 1 1 calc R U
C41 C 0.1196(3) -0.14204(16) 0.8243(2) 0.0265(5) Uani 1 1 d . .
H17 H 0.0759 -0.1834 0.8527 0.032 Uiso 1 1 calc R U
C42 C 0.2064(3) -0.16330(16) 0.7646(2) 0.0292(6) Uani 1 1 d . .
H18 H 0.2236 -0.2192 0.7547 0.035 Uiso 1 1 calc R U
C43 C 0.2675(3) -0.10335(15) 0.7199(2) 0.0266(5) Uani 1 1 d . .
H19 H 0.3237 -0.1184 0.6767 0.032 Uiso 1 1 calc R U
C44 C 0.2468(2) -0.02018(15) 0.7382(2) 0.0221(5) Uani 1 1 d . .
C45 C 0.2908(2) 0.04626(15) 0.6793(2) 0.0223(5) Uani 1 1 d . .
C46 C 0.3221(3) 0.05341(16) 0.5758(2) 0.0267(5) Uani 1 1 d . .
H20 H 0.3423 0.0099 0.5327 0.032 Uiso 1 1 calc R U
C47 C 0.3176(3) 0.13592(16) 0.5491(2) 0.0256(5) Uani 1 1 d . .
H21 H 0.3344 0.1590 0.4843 0.031 Uiso 1 1 calc R U
C48 C 0.2834(2) 0.17967(15) 0.6359(2) 0.0209(4) Uani 1 1 d . .
C49 C 0.1635(2) 0.31729(16) 0.4596(2) 0.0235(5) Uani 1 1 d . .
C50 C 0.1746(3) 0.37304(16) 0.3790(2) 0.0249(5) Uani 1 1 d . .
H22 H 0.1189 0.3713 0.3124 0.030 Uiso 1 1 calc R U
C51 C 0.4254(3) 0.38472(18) 0.6794(2) 0.0291(5) Uani 1 1 d . .
H34 H 0.4832 0.4280 0.6744 0.044 Uiso 1 1 calc R U
H35 H 0.4667 0.3321 0.6912 0.044 Uiso 1 1 calc R U
H36 H 0.3855 0.3961 0.7402 0.044 Uiso 1 1 calc R U
C52 C 0.1852(2) 0.26347(14) 0.9123(2) 0.0207(4) Uani 1 1 d . .
C53 C 0.1560(2) 0.34685(15) 0.8859(2) 0.0242(5) Uani 1 1 d . .
H23 H 0.1369 0.3876 0.9336 0.029 Uiso 1 1 calc R U
C54 C 0.1609(2) 0.35670(15) 0.7782(2) 0.0242(5) Uani 1 1 d . .
H24 H 0.1451 0.4059 0.7379 0.029 Uiso 1 1 calc R U
N6 N 0.27583(19) 0.12242(12) 0.71556(16) 0.0194(4) Uani 1 1 d . .
C56 C 0.1324(2) -0.10396(16) 1.4249(2) 0.0247(5) Uani 1 1 d . .
H10 H 0.1245 -0.1248 1.4937 0.030 Uiso 1 1 calc R U
C57 C 0.1724(2) -0.33408(15) 1.4402(2) 0.0221(5) Uani 1 1 d . .
C58 C 0.1776(2) -0.38428(16) 1.5306(2) 0.0254(5) Uani 1 1 d . .
H11 H 0.1197 -0.4262 1.5287 0.030 Uiso 1 1 calc R U
C59 C 0.0731(3) -0.34554(19) 1.3439(2) 0.0315(6) Uani 1 1 d . .
H37 H 0.0385 -0.2923 1.3201 0.047 Uiso 1 1 calc R U
H38 H 0.0115 -0.3807 1.3642 0.047 Uiso 1 1 calc R U
H39 H 0.1047 -0.3711 1.2848 0.047 Uiso 1 1 calc R U
C60 C 0.4497(3) -0.20301(18) 1.5356(2) 0.0303(6) Uani 1 1 d . .
H40 H 0.4971 -0.1989 1.6091 0.045 Uiso 1 1 calc R U
H41 H 0.4155 -0.1495 1.5128 0.045 Uiso 1 1 calc R U
H42 H 0.5008 -0.2209 1.4857 0.045 Uiso 1 1 calc R U
C64 C 0.2987(2) -0.23907(15) 1.2575(2) 0.0209(4) Uani 1 1 d . .
C63 C 0.0797(2) -0.03326(16) 1.3765(2) 0.0255(5) Uani 1 1 d . .
H12 H 0.0302 0.0035 1.4062 0.031 Uiso 1 1 calc R U

loop_
_atom_site_aniso_label
_atom_site_aniso_U_11
_atom_site_aniso_U_22
_atom_site_aniso_U_33
_atom_site_aniso_U_23
_atom_site_aniso_U_13
_atom_site_aniso_U_12
C61 0.0378(16) 0.0357(15) 0.0321(15) 0.0133(12) 0.0053(12) 0.0013(12)
O2 0.0212(8) 0.0216(8) 0.0190(8) 0.0002(6) 0.0019(6) 0.0045(7)
O3 0.0210(8) 0.0170(7) 0.0216(8) 0.0007(6) 0.0038(6) 0.0016(6)
O4 0.0198(8) 0.0227(8) 0.0207(8) 0.0023(6) 0.0058(6) 0.0023(7)
O5 0.0198(8) 0.0217(8) 0.0177(8) 0.0005(6) 0.0039(6) 0.0022(6)
C62 0.0347(14) 0.0295(13) 0.0241(13) 0.0036(10) -0.0025(11) -0.0053(11)
N1 0.0211(10) 0.0232(9) 0.0180(9) 0.0008(8) 0.0049(8) 0.0028(8)
O7 0.0202(8) 0.0264(8) 0.0207(8) 0.0005(7) 0.0011(6) -0.0027(7)
N3 0.0199(10) 0.0224(9) 0.0187(10) -0.0007(7) 0.0051(8) 0.0018(8)
O6 0.0201(8) 0.0275(9) 0.0298(10) 0.0043(7) 0.0002(7) -0.0002(7)
C1 0.0235(12) 0.0229(11) 0.0262(12) 0.0030(9) 0.0061(10) 0.0039(9)
C2 0.0239(12) 0.0267(12) 0.0202(12) 0.0011(9) -0.0001(9) 0.0011(10)
C3 0.0221(11) 0.0237(11) 0.0218(12) 0.0007(9) 0.0034(9) -0.0014(9)
C4 0.0196(11) 0.0221(10) 0.0200(11) 0.0001(9) 0.0054(9) 0.0005(8)
C5 0.0212(11) 0.0242(11) 0.0181(11) -0.0006(9) 0.0016(9) -0.0005(9)
B4 0.0210(12) 0.0223(11) 0.0177(12) 0.0004(9) 0.0048(10) 0.0014(10)
C7 0.0172(10) 0.0182(10) 0.0232(11) 0.0005(8) 0.0029(8) -0.0003(8)
C8 0.0201(11) 0.0210(10) 0.0225(11) 0.0012(9) 0.0039(9) -0.0013(9)
C9 0.0233(11) 0.0215(10) 0.0177(10) 0.0004(8) -0.0005(9) -0.0011(9)
C10 0.0213(10) 0.0166(10) 0.0180(10) -0.0003(8) 0.0001(8) 0.0012(8)
B3 0.0210(12) 0.0186(11) 0.0188(12) 0.0015(9) 0.0026(10) 0.0010(9)
N5 0.0207(9) 0.0184(8) 0.0172(9) 0.0018(7) 0.0013(7) 0.0010(7)
C13 0.0217(11) 0.0180(10) 0.0207(11) 0.0022(8) 0.0011(9) 0.0017(8)
C14 0.0204(11) 0.0189(10) 0.0193(11) 0.0032(8) 0.0000(8) 0.0010(8)
C15 0.0251(12) 0.0183(10) 0.0194(11) 0.0018(8) 0.0033(9) 0.0017(9)
C16 0.0216(11) 0.0203(10) 0.0231(12) 0.0008(9) 0.0018(9) 0.0021(9)
C17 0.0266(13) 0.0207(10) 0.0294(13) 0.0022(9) 0.0074(10) 0.0005(9)
C18 0.0305(13) 0.0211(10) 0.0246(12) 0.0041(9) 0.0070(10) 0.0042(9)
C19 0.0437(17) 0.0307(13) 0.0301(14) 0.0110(11) 0.0097(12) -0.0008(12)
C20 0.0217(11) 0.0239(11) 0.0175(11) 0.0007(8) 0.0028(9) 0.0000(9)
C21 0.0224(11) 0.0216(11) 0.0197(11) -0.0022(8) 0.0041(9) 0.0012(9)
C22 0.0204(11) 0.0216(10) 0.0237(11) -0.0013(9) 0.0047(9) 0.0002(9)
C23 0.0199(11) 0.0275(11) 0.0178(10) 0.0037(9) 0.0025(9) 0.0046(9)
C24 0.0223(11) 0.0268(11) 0.0205(11) 0.0049(9) 0.0061(9) 0.0052(9)
C25 0.0233(11) 0.0235(11) 0.0186(11) -0.0002(8) 0.0049(9) 0.0035(9)
C26 0.0251(12) 0.0206(11) 0.0266(13) 0.0022(9) 0.0054(10) 0.0016(9)
C27 0.0247(12) 0.0221(11) 0.0274(12) 0.0003(9) 0.0058(10) 0.0041(9)
C28 0.0283(13) 0.0356(14) 0.0273(13) 0.0072(11) 0.0120(11) 0.0111(11)
C29 0.0330(15) 0.0427(16) 0.0325(15) 0.0110(12) 0.0172(12) 0.0137(13)
C30 0.0255(13) 0.0385(14) 0.0312(14) 0.0134(11) 0.0104(11) 0.0052(11)
C31 0.0194(11) 0.0287(12) 0.0237(12) 0.0072(10) 0.0016(9) 0.0043(9)
C32 0.0201(11) 0.0233(10) 0.0219(11) 0.0028(9) 0.0001(9) -0.0010(9)
C33 0.0308(13) 0.0320(13) 0.0202(12) 0.0012(10) -0.0012(10) -0.0063(11)
C34 0.0380(15) 0.0323(13) 0.0193(12) -0.0032(10) 0.0066(10) -0.0057(11)
C35 0.0291(13) 0.0273(12) 0.0246(13) -0.0059(10) 0.0084(10) -0.0026(10)
C36 0.0228(11) 0.0208(10) 0.0189(11) -0.0017(8) 0.0042(9) -0.0011(9)
C37 0.0191(10) 0.0210(10) 0.0169(10) 0.0002(8) 0.0033(8) -0.0031(8)
C38 0.0262(12) 0.0266(12) 0.0292(13) 0.0073(10) 0.0045(10) 0.0035(10)
C39 0.0300(14) 0.0243(12) 0.0357(15) 0.0028(10) 0.0073(11) 0.0077(10)
C40 0.0275(13) 0.0235(11) 0.0305(13) -0.0027(10) 0.0065(11) 0.0039(10)
C41 0.0325(14) 0.0205(11) 0.0252(13) 0.0021(9) 0.0018(10) -0.0023(10)
C42 0.0386(15) 0.0203(11) 0.0282(13) -0.0009(9) 0.0046(11) 0.0038(10)
C43 0.0331(14) 0.0207(11) 0.0263(13) -0.0029(9) 0.0067(11) 0.0047(10)
C44 0.0269(12) 0.0199(10) 0.0193(11) -0.0004(8) 0.0037(9) 0.0012(9)
C45 0.0239(11) 0.0206(10) 0.0219(12) -0.0002(9) 0.0034(9) 0.0021(9)
C46 0.0337(14) 0.0239(11) 0.0243(13) -0.0035(9) 0.0105(11) 0.0008(10)
C47 0.0317(13) 0.0265(12) 0.0202(11) 0.0009(9) 0.0091(10) 0.0005(10)
C48 0.0225(11) 0.0210(10) 0.0187(11) 0.0028(9) 0.0025(9) -0.0001(9)
C49 0.0250(12) 0.0230(11) 0.0219(12) 0.0012(9) 0.0027(9) 0.0010(9)
C50 0.0301(13) 0.0228(11) 0.0205(12) 0.0005(9) 0.0013(10) 0.0036(10)
C51 0.0239(12) 0.0293(13) 0.0306(14) 0.0011(10) -0.0034(10) 0.0000(10)
C52 0.0200(11) 0.0202(10) 0.0220(12) -0.0009(8) 0.0043(9) 0.0007(9)
C53 0.0241(12) 0.0199(10) 0.0284(13) -0.0017(9) 0.0042(10) 0.0053(9)
C54 0.0245(12) 0.0194(10) 0.0275(13) 0.0020(9) 0.0020(10) 0.0049(9)
N6 0.0234(10) 0.0183(9) 0.0165(9) 0.0007(7) 0.0035(8) 0.0014(7)
C56 0.0254(12) 0.0301(12) 0.0190(11) -0.0016(9) 0.0053(9) -0.0003(10)
C57 0.0196(11) 0.0246(11) 0.0219(11) 0.0006(9) 0.0033(9) -0.0011(9)
C58 0.0217(12) 0.0255(12) 0.0290(13) 0.0035(10) 0.0048(10) -0.0042(9)
C59 0.0267(13) 0.0392(15) 0.0260(13) -0.0013(11) -0.0021(10) -0.0062(11)
C60 0.0260(13) 0.0320(14) 0.0313(14) 0.0021(11) 0.0013(11) -0.0076(11)
C64 0.0214(11) 0.0215(10) 0.0194(11) 0.0011(9) 0.0029(9) 0.0011(9)
C63 0.0264(12) 0.0283(12) 0.0223(12) -0.0050(10) 0.0059(9) 0.0032(10)

loop_
_atom_type_symbol
_atom_type_description
_atom_type_scat_dispersion_real
_atom_type_scat_dispersion_imag
_atom_type_scat_source
C C 0.0033 0.0016 'International Tables Vol C Tables 4.2.6.8 and 6.1.1.4'
H H 0.0000 0.0000 'International Tables Vol C Tables 4.2.6.8 and 6.1.1.4'
N N 0.0061 0.0033 'International Tables Vol C Tables 4.2.6.8 and 6.1.1.4'
O O 0.0106 0.0060 'International Tables Vol C Tables 4.2.6.8 and 6.1.1.4'
B B 0.0013 0.0007 'International Tables Vol C Tables 4.2.6.8 and 6.1.1.4'

loop_
_geom_angle_atom_site_label_1
_geom_angle_atom_site_label_2
_geom_angle_atom_site_label_3
_geom_angle
C1 C61 H25 109.5
C1 C61 H26 109.5
H25 C61 H26 109.5
C1 C61 H27 109.5
H25 C61 H27 109.5
H26 C61 H27 109.5
C7 O2 B4 113.72(19)
C10 O3 B3 114.76(19)
C23 O4 B4 115.5(2)
C37 O5 B3 114.26(19)
C49 C62 H28 109.5
C49 C62 H29 109.5
H28 C62 H29 109.5
C49 C62 H30 109.5
H28 C62 H30 109.5
H29 C62 H30 109.5
C25 N1 C64 109.9(2)
C25 N1 B4 121.7(2)
C64 N1 B4 126.4(2)
C9 O7 C8 121.55(19)
C21 N3 C20 110.5(2)
C21 N3 B4 121.5(2)
C20 N3 B4 127.4(2)
C32 O6 C31 123.4(2)
C58 C1 C2 117.9(2)
C58 C1 C61 121.8(2)
C2 C1 C61 120.3(2)
C3 C2 C1 122.0(2)
C3 C2 H1 119.0
C1 C2 H1 119.0
C2 C3 C4 118.7(2)
C2 C3 C60 120.1(2)
C4 C3 C60 121.2(2)
C57 C4 C3 120.6(2)
C57 C4 C5 119.8(2)
C3 C4 C5 119.6(2)
C64 C5 C20 119.8(2)
C64 C5 C4 121.2(2)
C20 C5 C4 118.9(2)
O4 B4 O2 109.7(2)
O4 B4 N3 111.8(2)
O2 B4 N3 107.4(2)
O4 B4 N1 107.4(2)
O2 B4 N1 113.8(2)
N3 B4 N1 106.8(2)
O2 C7 C8 117.3(2)
O2 C7 C22 123.2(2)
C8 C7 C22 119.3(2)
C38 C8 C7 120.8(2)
C38 C8 O7 118.9(2)
C7 C8 O7 119.8(2)
C41 C9 O7 118.5(2)
C41 C9 C10 120.9(2)
O7 C9 C10 120.1(2)
O3 C10 C9 118.0(2)
O3 C10 C44 122.5(2)
C9 C10 C44 119.3(2)
O3 B3 O5 110.11(19)
O3 B3 N5 113.5(2)
O5 B3 N5 107.0(2)
O3 B3 N6 107.3(2)
O5 B3 N6 112.6(2)
N5 B3 N6 106.33(19)
C52 N5 C13 110.5(2)
C52 N5 B3 121.6(2)
C13 N5 B3 126.9(2)
N5 C13 C14 119.9(2)
N5 C13 C54 105.7(2)
C14 C13 C54 133.0(2)
C13 C14 C48 119.7(2)
C13 C14 C15 120.5(2)
C48 C14 C15 119.8(2)
C49 C15 C16 120.1(2)
C49 C15 C14 120.6(2)
C16 C15 C14 119.3(2)
C17 C16 C15 118.9(2)
C17 C16 C51 119.8(2)
C15 C16 C51 121.2(2)
C16 C17 C18 122.1(2)
C16 C17 H13 118.9
C18 C17 H13 118.9
C17 C18 C50 118.0(2)
C17 C18 C19 120.6(3)
C50 C18 C19 121.4(3)
C18 C19 H31 109.5
C18 C19 H32 109.5
H31 C19 H32 109.5
C18 C19 H33 109.5
H31 C19 H33 109.5
H32 C19 H33 109.5
N3 C20 C56 106.6(2)
N3 C20 C5 119.3(2)
C56 C20 C5 133.2(2)
N3 C21 C63 107.9(2)
N3 C21 C22 116.8(2)
C63 C21 C22 133.6(2)
C40 C22 C7 119.0(2)
C40 C22 C21 124.2(2)
C7 C22 C21 115.9(2)
O4 C23 C31 117.1(2)
O4 C23 C24 123.4(2)
C31 C23 C24 119.3(2)
C28 C24 C23 119.2(2)
C28 C24 C25 123.4(2)
C23 C24 C25 115.8(2)
N1 C25 C27 108.4(2)
N1 C25 C24 117.0(2)
C27 C25 C24 131.6(2)
C27 C26 C64 108.1(2)
C27 C26 H2 125.9
C64 C26 H2 125.9
C26 C27 C25 106.7(2)
C26 C27 H3 126.6
C25 C27 H3 126.6
C29 C28 C24 119.9(3)
C29 C28 H4 120.1
C24 C28 H4 120.1
C28 C29 C30 120.9(3)
C28 C29 H5 119.5
C30 C29 H5 119.5
C31 C30 C29 119.7(3)
C31 C30 H6 120.1
C29 C30 H6 120.1
C30 C31 O6 119.0(2)
C30 C31 C23 120.8(3)
O6 C31 C23 119.5(2)
C33 C32 O6 119.8(2)
C33 C32 C37 120.1(2)
O6 C32 C37 119.5(2)
C32 C33 C34 120.8(3)
C32 C33 H14 119.6
C34 C33 H14 119.6
C33 C34 C35 120.3(3)
C33 C34 H15 119.8
C35 C34 H15 119.8
C34 C35 C36 119.6(2)
C34 C35 H16 120.2
C36 C35 H16 120.2
C35 C36 C37 119.5(2)
C35 C36 C52 123.4(2)
C37 C36 C52 116.2(2)
O5 C37 C32 117.4(2)
O5 C37 C36 123.0(2)
C32 C37 C36 119.3(2)
C8 C38 C39 119.9(2)
C8 C38 H7 120.1
C39 C38 H7 120.1
C40 C39 C38 120.4(2)
C40 C39 H8 119.8
C38 C39 H8 119.8
C39 C40 C22 120.4(2)
C39 C40 H9 119.8
C22 C40 H9 119.8
C9 C41 C42 119.8(2)
C9 C41 H17 120.1
C42 C41 H17 120.1
C43 C42 C41 120.4(2)
C43 C42 H18 119.8
C41 C42 H18 119.8
C42 C43 C44 120.4(2)
C42 C43 H19 119.8
C44 C43 H19 119.8
C43 C44 C10 118.9(2)
C43 C44 C45 123.6(2)
C10 C44 C45 116.8(2)
N6 C45 C46 107.7(2)
N6 C45 C44 116.1(2)
C46 C45 C44 134.3(2)
C47 C46 C45 107.3(2)
C47 C46 H20 126.3
C45 C46 H20 126.3
C46 C47 C48 107.9(2)
C46 C47 H21 126.1
C48 C47 H21 126.1
N6 C48 C14 119.4(2)
N6 C48 C47 106.2(2)
C14 C48 C47 133.3(2)
C50 C49 C15 118.9(2)
C50 C49 C62 120.0(2)
C15 C49 C62 121.1(2)
C49 C50 C18 122.0(2)
C49 C50 H22 119.0
C18 C50 H22 119.0
C16 C51 H34 109.5
C16 C51 H35 109.5
H34 C51 H35 109.5
C16 C51 H36 109.5
H34 C51 H36 109.5
H35 C51 H36 109.5
N5 C52 C53 108.0(2)
N5 C52 C36 116.7(2)
C53 C52 C36 133.3(2)
C54 C53 C52 106.8(2)
C54 C53 H23 126.6
C52 C53 H23 126.6
C53 C54 C13 108.5(2)
C53 C54 H24 125.7
C13 C54 H24 125.7
C45 N6 C48 110.6(2)
C45 N6 B3 121.6(2)
C48 N6 B3 127.1(2)
C63 C56 C20 107.8(2)
C63 C56 H10 126.1
C20 C56 H10 126.1
C58 C57 C4 118.6(2)
C58 C57 C59 119.4(2)
C4 C57 C59 122.0(2)
C1 C58 C57 122.2(2)
C1 C58 H11 118.9
C57 C58 H11 118.9
C57 C59 H37 109.5
C57 C59 H38 109.5
H37 C59 H38 109.5
C57 C59 H39 109.5
H37 C59 H39 109.5
H38 C59 H39 109.5
C3 C60 H40 109.5
C3 C60 H41 109.5
H40 C60 H41 109.5
C3 C60 H42 109.5
H40 C60 H42 109.5
H41 C60 H42 109.5
N1 C64 C5 120.0(2)
N1 C64 C26 106.4(2)
C5 C64 C26 131.9(2)
C56 C63 C21 106.9(2)
C56 C63 H12 126.6
C21 C63 H12 126.6

loop_
_geom_bond_atom_site_label_1
_geom_bond_atom_site_label_2
_geom_bond_distance
C61 C1 1.495(4)
C61 H25 0.9800
C61 H26 0.9800
C61 H27 0.9800
O2 C7 1.358(3)
O2 B4 1.467(3)
O3 C10 1.354(3)
O3 B3 1.462(3)
O4 C23 1.351(3)
O4 B4 1.462(3)
O5 C37 1.355(3)
O5 B3 1.463(3)
C62 C49 1.504(4)
C62 H28 0.9800
C62 H29 0.9800
C62 H30 0.9800
N1 C25 1.346(3)
N1 C64 1.388(3)
N1 B4 1.510(3)
O7 C9 1.390(3)
O7 C8 1.395(3)
N3 C21 1.340(3)
N3 C20 1.382(3)
N3 B4 1.501(3)
O6 C32 1.392(3)
O6 C31 1.392(3)
C1 C58 1.394(4)
C1 C2 1.395(4)
C2 C3 1.392(4)
C2 H1 0.9500
C3 C4 1.411(4)
C3 C60 1.507(4)
C4 C57 1.399(3)
C4 C5 1.490(3)
C5 C64 1.401(3)
C5 C20 1.414(3)
C7 C8 1.393(3)
C7 C22 1.417(3)
C8 C38 1.386(4)
C9 C41 1.386(3)
C9 C10 1.393(3)
C10 C44 1.424(3)
B3 N5 1.508(3)
B3 N6 1.508(3)
N5 C52 1.339(3)
N5 C13 1.388(3)
C13 C14 1.396(4)
C13 C54 1.424(3)
C14 C48 1.413(3)
C14 C15 1.493(3)
C15 C49 1.407(4)
C15 C16 1.410(4)
C16 C17 1.389(3)
C16 C51 1.506(4)
C17 C18 1.390(4)
C17 H13 0.9500
C18 C50 1.397(4)
C18 C19 1.502(4)
C19 H31 0.9800
C19 H32 0.9800
C19 H33 0.9800
C20 C56 1.412(3)
C21 C63 1.423(3)
C21 C22 1.458(4)
C22 C40 1.404(3)
C23 C31 1.403(4)
C23 C24 1.416(4)
C24 C28 1.409(3)
C24 C25 1.454(4)
C25 C27 1.427(3)
C26 C27 1.384(4)
C26 C64 1.427(3)
C26 H2 0.9500
C27 H3 0.9500
C28 C29 1.387(4)
C28 H4 0.9500
C29 C30 1.395(4)
C29 H5 0.9500
C30 C31 1.381(4)
C30 H6 0.9500
C32 C33 1.382(4)
C32 C37 1.396(3)
C33 C34 1.385(4)
C33 H14 0.9500
C34 C35 1.393(4)
C34 H15 0.9500
C35 C36 1.408(3)
C35 H16 0.9500
C36 C37 1.418(3)
C36 C52 1.454(3)
C38 C39 1.391(4)
C38 H7 0.9500
C39 C40 1.382(4)
C39 H8 0.9500
C40 H9 0.9500
C41 C42 1.398(4)
C41 H17 0.9500
C42 C43 1.384(4)
C42 H18 0.9500
C43 C44 1.408(3)
C43 H19 0.9500
C44 C45 1.458(3)
C45 N6 1.349(3)
C45 C46 1.419(4)
C46 C47 1.391(4)
C46 H20 0.9500
C47 C48 1.421(3)
C47 H21 0.9500
C48 N6 1.387(3)
C49 C50 1.388(4)
C50 H22 0.9500
C51 H34 0.9800
C51 H35 0.9800
C51 H36 0.9800
C52 C53 1.429(3)
C53 C54 1.377(4)
C53 H23 0.9500
C54 H24 0.9500
C56 C63 1.390(4)
C56 H10 0.9500
C57 C58 1.395(4)
C57 C59 1.505(4)
C58 H11 0.9500
C59 H37 0.9800
C59 H38 0.9800
C59 H39 0.9800
C60 H40 0.9800
C60 H41 0.9800
C60 H42 0.9800
C63 H12 0.9500

loop_
_geom_hbond_atom_site_label_D
_geom_hbond_atom_site_label_H
_geom_hbond_atom_site_label_A
_geom_hbond_distance_DH
_geom_hbond_distance_HA
_geom_hbond_distance_DA
_geom_hbond_angle_DHA
_geom_hbond_site_symmetry_A
C27 H3 O5 0.95 2.47 3.379(3) 160.1 2_647

loop_
_geom_torsion_atom_site_label_1
_geom_torsion_atom_site_label_2
_geom_torsion_atom_site_label_3
_geom_torsion_atom_site_label_4
_geom_torsion
C58 C1 C2 C3 -0.7(4)
C61 C1 C2 C3 179.9(3)
C1 C2 C3 C4 2.4(4)
C1 C2 C3 C60 -175.7(2)
C2 C3 C4 C57 -2.3(4)
C60 C3 C4 C57 175.8(2)
C2 C3 C4 C5 175.7(2)
C60 C3 C4 C5 -6.1(4)
C57 C4 C5 C64 -83.3(3)
C3 C4 C5 C64 98.6(3)
C57 C4 C5 C20 96.4(3)
C3 C4 C5 C20 -81.6(3)
C23 O4 B4 O2 -77.7(2)
C23 O4 B4 N3 163.3(2)
C23 O4 B4 N1 46.5(3)
C7 O2 B4 O4 -72.1(2)
C7 O2 B4 N3 49.7(3)
C7 O2 B4 N1 167.65(19)
C21 N3 B4 O4 76.7(3)
C20 N3 B4 O4 -113.9(3)
C21 N3 B4 O2 -43.6(3)
C20 N3 B4 O2 125.7(2)
C21 N3 B4 N1 -166.1(2)
C20 N3 B4 N1 3.2(3)
C25 N1 B4 O4 -41.2(3)
C64 N1 B4 O4 121.3(2)
C25 N1 B4 O2 80.4(3)
C64 N1 B4 O2 -117.2(3)
C25 N1 B4 N3 -161.3(2)
C64 N1 B4 N3 1.1(3)
B4 O2 C7 C8 158.2(2)
B4 O2 C7 C22 -26.3(3)
O2 C7 C8 C38 179.6(2)
C22 C7 C8 C38 3.9(4)
O2 C7 C8 O7 7.8(3)
C22 C7 C8 O7 -167.9(2)
C9 O7 C8 C38 125.9(3)
C9 O7 C8 C7 -62.1(3)
C8 O7 C9 C41 125.1(3)
C8 O7 C9 C10 -62.7(3)
B3 O3 C10 C9 159.2(2)
B3 O3 C10 C44 -25.4(3)
C41 C9 C10 O3 -177.9(2)
O7 C9 C10 O3 10.1(3)
C41 C9 C10 C44 6.5(4)
O7 C9 C10 C44 -165.5(2)
C10 O3 B3 O5 -73.8(2)
C10 O3 B3 N5 166.3(2)
C10 O3 B3 N6 49.1(3)
C37 O5 B3 O3 -74.3(2)
C37 O5 B3 N5 49.5(2)
C37 O5 B3 N6 165.95(19)
O3 B3 N5 C52 78.2(3)
O5 B3 N5 C52 -43.5(3)
N6 B3 N5 C52 -164.1(2)
O3 B3 N5 C13 -114.3(3)
O5 B3 N5 C13 124.0(2)
N6 B3 N5 C13 3.5(3)
C52 N5 C13 C14 161.0(2)
B3 N5 C13 C14 -7.7(4)
C52 N5 C13 C54 -7.3(3)
B3 N5 C13 C54 -176.0(2)
N5 C13 C14 C48 4.4(4)
C54 C13 C14 C48 169.0(3)
N5 C13 C14 C15 -174.9(2)
C54 C13 C14 C15 -10.3(4)
C13 C14 C15 C49 -105.2(3)
C48 C14 C15 C49 75.5(3)
C13 C14 C15 C16 76.9(3)
C48 C14 C15 C16 -102.4(3)
C49 C15 C16 C17 -1.4(4)
C14 C15 C16 C17 176.5(2)
C49 C15 C16 C51 -177.5(2)
C14 C15 C16 C51 0.5(4)
C15 C16 C17 C18 -0.5(4)
C51 C16 C17 C18 175.6(2)
C16 C17 C18 C50 2.6(4)
C16 C17 C18 C19 -176.3(3)
C21 N3 C20 C56 -5.4(3)
B4 N3 C20 C56 -175.7(2)
C21 N3 C20 C5 165.5(2)
B4 N3 C20 C5 -4.8(4)
C64 C5 C20 N3 1.7(4)
C4 C5 C20 N3 -178.1(2)
C64 C5 C20 C56 169.7(3)
C4 C5 C20 C56 -10.1(4)
C20 N3 C21 C63 6.0(3)
B4 N3 C21 C63 176.9(2)
C20 N3 C21 C22 -161.1(2)
B4 N3 C21 C22 9.8(3)
O2 C7 C22 C40 -179.9(2)
C8 C7 C22 C40 -4.4(4)
O2 C7 C22 C21 -10.1(3)
C8 C7 C22 C21 165.4(2)
N3 C21 C22 C40 -172.3(2)
C63 C21 C22 C40 24.7(4)
N3 C21 C22 C7 18.4(3)
C63 C21 C22 C7 -144.5(3)
B4 O4 C23 C31 163.1(2)
B4 O4 C23 C24 -23.2(3)
O4 C23 C24 C28 -178.4(2)
C31 C23 C24 C28 -4.9(4)
O4 C23 C24 C25 -12.0(4)
C31 C23 C24 C25 161.6(2)
C64 N1 C25 C27 7.0(3)
B4 N1 C25 C27 172.1(2)
C64 N1 C25 C24 -155.9(2)
B4 N1 C25 C24 9.2(4)
C28 C24 C25 N1 -175.5(3)
C23 C24 C25 N1 18.7(3)
C28 C24 C25 C27 26.4(5)
C23 C24 C25 C27 -139.4(3)
C64 C26 C27 C25 0.6(3)
N1 C25 C27 C26 -4.7(3)
C24 C25 C27 C26 154.8(3)
C23 C24 C28 C29 1.3(4)
C25 C24 C28 C29 -164.1(3)
C24 C28 C29 C30 2.1(5)
C28 C29 C30 C31 -1.9(5)
C29 C30 C31 O6 168.5(3)
C29 C30 C31 C23 -1.9(4)
C32 O6 C31 C30 129.8(3)
C32 O6 C31 C23 -59.8(3)
O4 C23 C31 C30 179.2(2)
C24 C23 C31 C30 5.2(4)
O4 C23 C31 O6 8.9(3)
C24 C23 C31 O6 -165.1(2)
C31 O6 C32 C33 125.8(3)
C31 O6 C32 C37 -62.7(3)
O6 C32 C33 C34 166.2(2)
C37 C32 C33 C34 -5.2(4)
C32 C33 C34 C35 0.5(4)
C33 C34 C35 C36 1.7(4)
C34 C35 C36 C37 0.7(4)
C34 C35 C36 C52 -168.1(3)
B3 O5 C37 C32 159.5(2)
B3 O5 C37 C36 -26.6(3)
C33 C32 C37 O5 -178.3(2)
O6 C32 C37 O5 10.3(3)
C33 C32 C37 C36 7.5(4)
O6 C32 C37 C36 -163.9(2)
C35 C36 C37 O5 -179.2(2)
C52 C36 C37 O5 -9.5(3)
C35 C36 C37 C32 -5.3(4)
C52 C36 C37 C32 164.3(2)
C7 C8 C38 C39 -0.5(4)
O7 C8 C38 C39 171.4(2)
C8 C38 C39 C40 -2.3(4)
C38 C39 C40 C22 1.8(4)
C7 C22 C40 C39 1.6(4)
C21 C22 C40 C39 -167.3(3)
O7 C9 C41 C42 169.5(2)
C10 C9 C41 C42 -2.6(4)
C9 C41 C42 C43 -2.2(4)
C41 C42 C43 C44 2.9(4)
C42 C43 C44 C10 1.0(4)
C42 C43 C44 C45 -168.7(3)
O3 C10 C44 C43 178.9(2)
C9 C10 C44 C43 -5.7(4)
O3 C10 C44 C45 -10.7(4)
C9 C10 C44 C45 164.7(2)
C43 C44 C45 N6 -172.2(3)
C10 C44 C45 N6 18.0(3)
C43 C44 C45 C46 25.7(5)
C10 C44 C45 C46 -144.2(3)
N6 C45 C46 C47 -3.8(3)
C44 C45 C46 C47 159.4(3)
C45 C46 C47 C48 -0.1(3)
C13 C14 C48 N6 2.3(4)
C15 C14 C48 N6 -178.4(2)
C13 C14 C48 C47 168.7(3)
C15 C14 C48 C47 -12.1(4)
C46 C47 C48 N6 3.8(3)
C46 C47 C48 C14 -163.9(3)
C16 C15 C49 C50 1.0(4)
C14 C15 C49 C50 -176.9(2)
C16 C15 C49 C62 -178.8(2)
C14 C15 C49 C62 3.2(4)
C15 C49 C50 C18 1.2(4)
C62 C49 C50 C18 -178.9(2)
C17 C18 C50 C49 -3.0(4)
C19 C18 C50 C49 175.9(3)
C13 N5 C52 C53 7.1(3)
B3 N5 C52 C53 176.5(2)
C13 N5 C52 C36 -159.0(2)
B3 N5 C52 C36 10.4(3)
C35 C36 C52 N5 -173.2(2)
C37 C36 C52 N5 17.6(3)
C35 C36 C52 C53 25.0(4)
C37 C36 C52 C53 -144.2(3)
N5 C52 C53 C54 -4.0(3)
C36 C52 C53 C54 158.9(3)
C52 C53 C54 C13 -0.5(3)
N5 C13 C54 C53 4.7(3)
C14 C13 C54 C53 -161.5(3)
C46 C45 N6 C48 6.3(3)
C44 C45 N6 C48 -160.3(2)
C46 C45 N6 B3 177.2(2)
C44 C45 N6 B3 10.5(4)
C14 C48 N6 C45 163.4(2)
C47 C48 N6 C45 -6.3(3)
C14 C48 N6 B3 -6.8(4)
C47 C48 N6 B3 -176.5(2)
O3 B3 N6 C45 -43.5(3)
O5 B3 N6 C45 77.8(3)
N5 B3 N6 C45 -165.4(2)
O3 B3 N6 C48 125.7(2)
O5 B3 N6 C48 -113.0(3)
N5 B3 N6 C48 3.9(3)
N3 C20 C56 C63 2.6(3)
C5 C20 C56 C63 -166.5(3)
C3 C4 C57 C58 0.5(4)
C5 C4 C57 C58 -177.5(2)
C3 C4 C57 C59 179.6(2)
C5 C4 C57 C59 1.6(4)
C2 C1 C58 C57 -1.2(4)
C61 C1 C58 C57 178.2(3)
C4 C57 C58 C1 1.3(4)
C59 C57 C58 C1 -177.8(3)
C25 N1 C64 C5 160.3(2)
B4 N1 C64 C5 -3.8(4)
C25 N1 C64 C26 -6.6(3)
B4 N1 C64 C26 -170.7(2)
C20 C5 C64 N1 2.3(4)
C4 C5 C64 N1 -177.9(2)
C20 C5 C64 C26 165.3(3)
C4 C5 C64 C26 -14.9(4)
C27 C26 C64 N1 3.5(3)
C27 C26 C64 C5 -161.2(3)
C20 C56 C63 C21 0.9(3)
N3 C21 C63 C56 -4.2(3)
C22 C21 C63 C56 159.9(3)
